data_7241233
loop_
_publ_author_name
'Shen, Jinhui'
'Yu, Aimin'
'Zhang, Lei'
'Meng, Xiangtai'

_publ_section_title
;
 Construction of benzothiophene fused pyrrolidone in water via a
 catalyst-free process and a mechanism study
;
_journal_issue 20
_journal_name_full 'Green Chemistry'
_journal_page_first 6798
_journal_page_last 6803
_journal_paper_doi 10.1039/D0GC01860K
_journal_volume 22
_journal_year 2020
_chemical_formula_moiety 'C21 H19 N O4 S'
_chemical_formula_sum 'C21 H19 N O4 S'
_chemical_formula_weight 381.43
_space_group_crystal_system monoclinic
_space_group_IT_number 15
_space_group_name_Hall '-C 2yc'
_space_group_name_H-M_alt 'C 1 2/c 1'
_atom_sites_solution_hydrogens geom
_atom_sites_solution_primary dual
_audit_creation_date 2020-07-04
_audit_creation_method
;
Olex2 1.3
(compiled 2020.02.04 svn.rd84adfe8 for OlexSys, GUI svn.r6032)
;
_audit_update_record
;
2020-08-06 deposited with the CCDC.	2020-09-01 downloaded from the CCDC.
;
_cell_angle_alpha 90
_cell_angle_beta 95.5250(10)
_cell_angle_gamma 90
_cell_formula_units_Z 8
_cell_length_a 11.9374(2)
_cell_length_b 18.7941(2)
_cell_length_c 16.6525(2)
_cell_measurement_reflns_used 6919
_cell_measurement_temperature 293(2)
_cell_measurement_theta_max 67.0250
_cell_measurement_theta_min 2.6660
_cell_volume 3718.68(9)
_computing_cell_refinement 'CrysAlisPro 1.171.41.43a (Rigaku OD, 2019)'
_computing_data_collection 'CrysAlisPro 1.171.41.43a (Rigaku OD, 2019)'
_computing_data_reduction 'CrysAlisPro 1.171.41.43a (Rigaku OD, 2019)'
_computing_molecular_graphics 'Olex2 1.3 (Dolomanov et al., 2009)'
_computing_publication_material 'Olex2 1.3 (Dolomanov et al., 2009)'
_computing_structure_refinement 'SHELXL 2017/1 (Sheldrick, 2015)'
_computing_structure_solution 'SHELXT 2014/5 (Sheldrick, 2014)'
_diffrn_ambient_temperature 293(2)
_diffrn_detector 'Hybrid Pixel Array Detector'
_diffrn_detector_area_resol_mean 10.0000
_diffrn_measured_fraction_theta_full 0.996
_diffrn_measured_fraction_theta_max 0.996
_diffrn_measurement_details
;
List of Runs (angles in degrees, time in seconds):

  # Type    Start    End  Width  t~exp~   \w     \q     \k     \f   Frames
#--------------------------------------------------------------------------
  1  \w     40.00  67.00   0.50    0.50    --   40.90 -82.00 120.00   54
  2  \w    -26.00  64.00   0.50    0.50    --   40.90 -65.00 -30.00  180
  3  \w     20.00  90.00   0.50    0.50    --   40.90  82.00-120.00  140
  4  \w    -13.00  46.00   0.50    0.50    --   40.90 -82.00 -60.00  118
  5  \w    -43.00 -18.00   0.50    0.50    --   40.90 -82.00 120.00   50
  6  \w     17.00  52.00   0.50    0.50    --   40.90  43.00  60.00   70
  7  \w    -43.00  -2.00   0.50    0.50    --   40.90 -65.00-120.00   82
  8  \w    -49.00  17.00   0.50    0.50    --   40.90 -82.00-180.00  132
  9  \w     63.00 118.00   0.50    0.50    --   40.90  43.00  60.00  110
 10  \w    -43.00  27.00   0.50    0.50    --   40.90 -82.00  90.00  140
 11  \w     14.00 111.00   0.50    0.50    --   40.90  82.00-180.00  194
 12  \w      5.00  33.00   0.50    0.50    --   40.90 -82.00 120.00   56
 13  \w     39.00  65.00   0.50    0.50    --   40.90 -82.00 -30.00   52
 14  \w     35.00  64.00   0.50    0.50    --   40.90 -82.00  90.00   58
 15  \w    -35.00 -10.00   0.50    0.50    --   40.90 -82.00 -30.00   50
 16  \w     41.00  68.00   0.50    0.50    --   40.90 -82.00-180.00   54
 17  \w     70.00  96.00   0.50    0.50    --   40.90  65.00 120.00   52
 18  \w     18.00  46.00   0.50    0.50    --   40.90  65.00 120.00   56
 19  \w    103.00 129.00   0.50    0.50    --   40.90  82.00-120.00   52
 20  \w     10.00 108.00   0.50    0.50    --   93.40 -82.00-150.00  196
 21  \w    111.00 177.00   0.50    0.50    --   93.40  42.00 120.00  132
 22  \w     20.00  90.00   0.50    0.50    --   93.40 -82.00-180.00  140
 23  \w     58.00  95.00   0.50    0.50    --   93.40  42.00 120.00   74
 24  \w     97.00 124.00   0.50    0.50    --   93.40 -42.00-120.00   54
 25  \w      4.00  37.00   0.50    0.50    --   93.40 -42.00  30.00   66
 26  \w     59.00  85.00   0.50    0.50    --   93.40 -82.00  30.00   52
 27  \w     97.00 122.00   0.50    0.50    --   93.40  50.00  30.00   50
 28  \w      6.00  81.00   0.50    0.50    --   93.40 -82.00 -60.00  150
 29  \w     28.00  84.00   0.50    0.50    --   93.40 -33.00 150.00  112
 30  \w      9.00  37.00   0.50    0.50    --   93.40 -82.00 120.00   56
 31  \w      7.00  60.00   0.50    0.50    --   93.40 -68.00   0.00  106
 32  \w     21.00  92.00   0.50    0.50    --   93.40 -82.00 150.00  142
 33  \w     20.00  68.00   0.50    0.50    --   93.40 -42.00-120.00   96
 34  \w     53.00  98.00   0.50    0.50    --   93.40 -82.00 -30.00   90
 35  \w    121.00 181.00   0.50    0.50    --   93.40  68.00  90.00  120
 36  \w     69.00  95.00   0.50    0.50    --   93.40  68.00  90.00   52
 37  \w     50.00  92.00   0.50    0.50    --   93.40 -82.00  90.00   84
 38  \w     45.00  97.00   0.50    0.50    --   93.40 -82.00   0.00  104
 39  \w      8.00  38.00   0.50    0.50    --   93.40 -82.00  90.00   60
 40  \w     44.00  90.00   0.50    0.50    --   93.40 -82.00 120.00   92
 41  \w      4.00 104.00   0.50    0.50    --   93.40 -82.00 -90.00  200
 42  \w     40.00  95.00   0.50    0.50    --   93.40 -82.00-120.00  110
 43  \w     57.00 124.00   0.50    0.50    --   93.40 -42.00  30.00  134
 44  \w      5.00  30.00   0.50    0.50    --   93.40 -82.00  30.00   50
 45  \w     21.00 183.00   0.50    0.50    --   93.40  -8.00  90.00  324
 46  \w     11.00 103.00   0.50    0.50    --   93.40 -82.00  38.60  184
;
_diffrn_measurement_device 'four-circle diffractometer'
_diffrn_measurement_device_type 'XtaLAB Pro II AFC12 (RINC): Kappa single'
_diffrn_measurement_method '\w scans'
_diffrn_orient_matrix_type 'CrysAlisPro convention (1999,Acta A55,543-557)'
_diffrn_orient_matrix_UB_11 -0.0811313000
_diffrn_orient_matrix_UB_12 0.0294355000
_diffrn_orient_matrix_UB_13 -0.0697068000
_diffrn_orient_matrix_UB_21 -0.1011879000
_diffrn_orient_matrix_UB_22 -0.0223806000
_diffrn_orient_matrix_UB_23 0.0450687000
_diffrn_orient_matrix_UB_31 0.0015933000
_diffrn_orient_matrix_UB_32 0.0731147000
_diffrn_orient_matrix_UB_33 0.0418285000
_diffrn_radiation_monochromator mirror
_diffrn_radiation_probe x-ray
_diffrn_radiation_type 'Cu K\a'
_diffrn_radiation_wavelength 1.54184
_diffrn_reflns_av_R_equivalents 0.0404
_diffrn_reflns_av_unetI/netI 0.0290
_diffrn_reflns_Laue_measured_fraction_full 0.996
_diffrn_reflns_Laue_measured_fraction_max 0.996
_diffrn_reflns_limit_h_max 14
_diffrn_reflns_limit_h_min -14
_diffrn_reflns_limit_k_max 22
_diffrn_reflns_limit_k_min -15
_diffrn_reflns_limit_l_max 19
_diffrn_reflns_limit_l_min -18
_diffrn_reflns_number 17157
_diffrn_reflns_point_group_measured_fraction_full 0.996
_diffrn_reflns_point_group_measured_fraction_max 0.996
_diffrn_reflns_theta_full 67.528
_diffrn_reflns_theta_max 67.528
_diffrn_reflns_theta_min 4.402
_diffrn_source 'micro-focus sealed X-ray tube'
_diffrn_source_type 'Rigaku (Cu) X-ray Source'
_exptl_absorpt_coefficient_mu 1.777
_exptl_absorpt_correction_T_max 1.00000
_exptl_absorpt_correction_T_min 0.51884
_exptl_absorpt_correction_type multi-scan
_exptl_absorpt_process_details
;
CrysAlisPro 1.171.41.43a (Rigaku Oxford Diffraction, 2019)
Empirical absorption correction using spherical harmonics,
 implemented in SCALE3 ABSPACK scaling algorithm.
;
_exptl_crystal_density_diffrn 1.363
_exptl_crystal_description block
_exptl_crystal_F_000 1600
_refine_diff_density_max 1.028
_refine_diff_density_min -0.857
_refine_diff_density_rms 0.065
_refine_ls_extinction_coef 0.00040(13)
_refine_ls_extinction_expression Fc^*^=kFc[1+0.001xFc^2^\l^3^/sin(2\q)]^-1/4^
_refine_ls_extinction_method 'SHELXL-2017/1 (Sheldrick 2017)'
_refine_ls_goodness_of_fit_ref 1.099
_refine_ls_hydrogen_treatment constr
_refine_ls_matrix_type full
_refine_ls_number_parameters 248
_refine_ls_number_reflns 3352
_refine_ls_number_restraints 19
_refine_ls_restrained_S_all 1.297
_refine_ls_R_factor_all 0.0626
_refine_ls_R_factor_gt 0.0567
_refine_ls_shift/su_max 0.000
_refine_ls_shift/su_mean 0.000
_refine_ls_structure_factor_coef Fsqd
_refine_ls_weighting_details 'w=1/[\s^2^(Fo^2^)+(0.1054P)^2^+3.9562P] where P=(Fo^2^+2Fc^2^)/3'
_refine_ls_weighting_scheme calc
_refine_ls_wR_factor_gt 0.1762
_refine_ls_wR_factor_ref 0.1827
_reflns_Friedel_coverage 0.000
_reflns_number_gt 2892
_reflns_number_total 3352
_reflns_threshold_expression 'I > 2\s(I)'
_cod_data_source_file d0gc01860k2.cif
_cod_data_source_block zj26
_cod_depositor_comments 'Adding full bibliography for 7241227--7241236.cif.'
_cod_database_code 7241233
_shelx_shelxl_version_number 2017/1
_shelx_space_group_comment
;
The symmetry employed for this shelxl refinement is uniquely defined
by the following loop, which should always be used as a source of
symmetry information in preference to the above space-group names.
They are only intended as comments.
;
_reflns_odcompleteness_completeness 99.97
_reflns_odcompleteness_iscentric 1
_reflns_odcompleteness_theta 66.49
_olex2_refinement_description
;
1. Fixed Uiso
 At 1.2 times of:
  All C(H) groups, All C(H,H) groups
 At 1.5 times of:
  All C(H,H,H) groups, All O(H) groups
2. Rigid bond restraints
 C22, C23
 with sigma for 1-2 distances of 0.02 and sigma for 1-3 distances of 0.02
3. Uiso/Uaniso restraints and constraints
C23 \\sim C22 \\sim O21: within 2.7A with sigma of 0.004 and sigma for terminal
atoms of 0.008 within 2.7A
4.a Ternary CH refined with riding coordinates:
 C3(H3)
4.b Secondary CH2 refined with riding coordinates:
 C22(H22A,H22B)
4.c Aromatic/amide H refined with riding coordinates:
 C9(H9), C19(H19), C6(H6), C7(H7), C14(H14), C18(H18), C16(H16), C17(H17),
 C15(H15)
4.d Idealised Me refined as rotating group:
 C27(H27A,H27B,H27C), C23(H23A,H23B,H23C)
4.e Idealised tetrahedral OH refined as rotating group:
 O26(H26)
;
_olex2_submission_special_instructions 'No special instructions were received'
_oxdiff_exptl_absorpt_empirical_details
;
Empirical correction (ABSPACK) includes:
- Absorption correction using spherical harmonics
- Frame scaling
;
_oxdiff_exptl_absorpt_empirical_full_max 2.053
_oxdiff_exptl_absorpt_empirical_full_min 0.709

loop_
_space_group_symop_operation_xyz
'x, y, z'
'-x, y, -z+1/2'
'x+1/2, y+1/2, z'
'-x+1/2, y+1/2, -z+1/2'
'-x, -y, -z'
'x, -y, z-1/2'
'-x+1/2, -y+1/2, -z'
'x+1/2, -y+1/2, z-1/2'

loop_
_atom_site_label
_atom_site_type_symbol
_atom_site_fract_x
_atom_site_fract_y
_atom_site_fract_z
_atom_site_U_iso_or_equiv
_atom_site_adp_type
_atom_site_occupancy
_atom_site_site_symmetry_order
_atom_site_calc_flag
_atom_site_refinement_flags_posn
_atom_site_refinement_flags_adp
_atom_site_refinement_flags_occupancy
_atom_site_disorder_assembly
_atom_site_disorder_group
S4 S 0.52785(6) 0.52680(3) 0.36095(4) 0.0476(3) Uani 1 1 d . . . . .
O26 O 0.60759(16) 0.65738(10) 0.53839(10) 0.0440(5) Uani 1 1 d . . . . .
H26 H 0.642645 0.623061 0.558092 0.066 Uiso 1 1 calc R U . . .
O25 O 0.56172(16) 0.77120(10) 0.41892(13) 0.0549(6) Uani 1 1 d . . . . .
O24 O 0.31736(18) 0.48022(10) 0.42557(15) 0.0604(6) Uani 1 1 d . . . . .
N1 N 0.40854(17) 0.69728(10) 0.39687(13) 0.0381(5) Uani 1 1 d . . . . .
O21 O 0.14043(19) 0.51342(12) 0.3911(2) 0.0849(9) Uani 1 1 d . U . . .
C10 C 0.6758(2) 0.62759(13) 0.40839(15) 0.0382(6) Uani 1 1 d . . . . .
C2 C 0.3800(2) 0.62661(13) 0.40918(15) 0.0368(5) Uani 1 1 d . . . . .
C13 C 0.3312(2) 0.74924(12) 0.35948(16) 0.0389(6) Uani 1 1 d . . . . .
C11 C 0.5776(2) 0.64501(12) 0.45517(14) 0.0360(5) Uani 1 1 d . . . . .
C12 C 0.5195(2) 0.71356(13) 0.42268(15) 0.0381(6) Uani 1 1 d . . . . .
C3 C 0.4862(2) 0.58725(12) 0.43870(15) 0.0364(5) Uani 1 1 d . . . . .
H3 H 0.475652 0.561012 0.488275 0.044 Uiso 1 1 calc R U . . .
C9 C 0.7771(2) 0.66404(14) 0.41384(17) 0.0449(6) Uani 1 1 d . . . . .
H9 H 0.788846 0.702032 0.449431 0.054 Uiso 1 1 calc R U . . .
C5 C 0.6579(2) 0.57015(13) 0.35619(16) 0.0413(6) Uani 1 1 d . . . . .
C19 C 0.2752(2) 0.60118(14) 0.39616(17) 0.0440(6) Uani 1 1 d . . . . .
H19 H 0.216984 0.632393 0.379782 0.053 Uiso 1 1 calc R U . . .
C20 C 0.2492(2) 0.52662(14) 0.40672(18) 0.0460(7) Uani 1 1 d . . . . .
C8 C 0.8610(2) 0.64395(15) 0.36628(19) 0.0494(7) Uani 1 1 d . . . . .
C6 C 0.7399(3) 0.55014(16) 0.30783(18) 0.0507(7) Uani 1 1 d . . . . .
H6 H 0.728011 0.512194 0.272182 0.061 Uiso 1 1 calc R U . . .
C7 C 0.8401(3) 0.58746(16) 0.31328(19) 0.0544(7) Uani 1 1 d . . . . .
H7 H 0.895231 0.574298 0.280370 0.065 Uiso 1 1 calc R U . . .
C14 C 0.3077(3) 0.74928(16) 0.27760(19) 0.0601(8) Uani 1 1 d . . . . .
H14 H 0.341662 0.716235 0.246142 0.072 Uiso 1 1 calc R U . . .
C18 C 0.2824(3) 0.79820(17) 0.4066(2) 0.0567(8) Uani 1 1 d . . . . .
H18 H 0.299756 0.798538 0.462297 0.068 Uiso 1 1 calc R U . . .
C27 C 0.9726(3) 0.6827(2) 0.3725(3) 0.0703(10) Uani 1 1 d . . . . .
H27A H 0.959487 0.733147 0.372594 0.105 Uiso 1 1 calc R U . . .
H27B H 1.012841 0.670381 0.327336 0.105 Uiso 1 1 calc R U . . .
H27C H 1.016143 0.669324 0.421667 0.105 Uiso 1 1 calc R U . . .
C16 C 0.1828(3) 0.84675(18) 0.2882(3) 0.0739(11) Uani 1 1 d . . . . .
H16 H 0.131815 0.879470 0.263929 0.089 Uiso 1 1 calc R U . . .
C17 C 0.2071(3) 0.84688(19) 0.3701(3) 0.0742(10) Uani 1 1 d . . . . .
H17 H 0.172787 0.879883 0.401365 0.089 Uiso 1 1 calc R U . . .
C15 C 0.2333(4) 0.79870(19) 0.2419(2) 0.0757(11) Uani 1 1 d . . . . .
H15 H 0.217553 0.799273 0.186077 0.091 Uiso 1 1 calc R U . . .
C22 C 0.1036(3) 0.4405(2) 0.4004(4) 0.1032(13) Uani 1 1 d . U . . .
H22A H 0.132691 0.410628 0.359608 0.124 Uiso 1 1 calc R U . . .
H22B H 0.132224 0.422590 0.453014 0.124 Uiso 1 1 calc R U . . .
C23 C -0.0130(6) 0.4383(3) 0.3924(7) 0.189(2) Uani 1 1 d . U . . .
H23A H -0.040501 0.449119 0.337662 0.283 Uiso 1 1 calc R U . . .
H23B H -0.041515 0.472617 0.427917 0.283 Uiso 1 1 calc R U . . .
H23C H -0.037723 0.391589 0.405992 0.283 Uiso 1 1 calc R U . . .

loop_
_atom_site_aniso_label
_atom_site_aniso_U_11
_atom_site_aniso_U_22
_atom_site_aniso_U_33
_atom_site_aniso_U_23
_atom_site_aniso_U_13
_atom_site_aniso_U_12
S4 0.0442(4) 0.0387(4) 0.0600(5) -0.0120(3) 0.0053(3) -0.0015(3)
O26 0.0507(11) 0.0403(10) 0.0395(9) -0.0024(7) -0.0036(8) 0.0055(8)
O25 0.0459(11) 0.0325(10) 0.0836(15) 0.0068(9) -0.0072(10) -0.0046(8)
O24 0.0488(12) 0.0390(11) 0.0913(16) 0.0169(10) -0.0035(11) 0.0011(9)
N1 0.0344(11) 0.0292(10) 0.0495(12) 0.0051(9) -0.0025(9) 0.0024(8)
O21 0.0421(12) 0.0438(12) 0.165(2) 0.0325(14) -0.0107(13) -0.0101(9)
C10 0.0362(13) 0.0354(13) 0.0419(13) 0.0034(10) -0.0008(10) 0.0062(10)
C2 0.0383(13) 0.0293(12) 0.0423(13) 0.0025(10) 0.0022(10) 0.0017(9)
C13 0.0349(13) 0.0288(12) 0.0518(14) 0.0049(10) -0.0026(11) 0.0002(9)
C11 0.0366(13) 0.0316(12) 0.0385(12) 0.0013(10) -0.0024(10) 0.0033(10)
C12 0.0363(13) 0.0329(13) 0.0442(13) -0.0008(10) -0.0007(10) 0.0026(10)
C3 0.0375(13) 0.0296(12) 0.0415(13) 0.0026(9) 0.0013(10) 0.0025(9)
C9 0.0392(14) 0.0419(14) 0.0522(15) -0.0017(12) -0.0025(11) 0.0026(11)
C5 0.0407(14) 0.0355(13) 0.0470(14) -0.0003(11) -0.0001(11) 0.0042(10)
C19 0.0359(13) 0.0346(13) 0.0606(16) 0.0058(11) -0.0004(11) 0.0023(10)
C20 0.0381(14) 0.0391(14) 0.0601(17) 0.0082(12) 0.0014(12) -0.0027(11)
C8 0.0373(14) 0.0488(16) 0.0621(17) 0.0051(13) 0.0044(12) 0.0047(12)
C6 0.0532(17) 0.0448(15) 0.0550(16) -0.0078(13) 0.0105(13) 0.0043(12)
C7 0.0513(17) 0.0537(17) 0.0599(17) -0.0005(14) 0.0135(13) 0.0118(13)
C14 0.079(2) 0.0428(16) 0.0550(17) -0.0003(13) -0.0106(15) 0.0123(14)
C18 0.0601(19) 0.0506(17) 0.0600(18) 0.0044(14) 0.0084(14) 0.0161(14)
C27 0.0399(16) 0.078(2) 0.094(3) -0.007(2) 0.0119(16) -0.0024(16)
C16 0.064(2) 0.0464(18) 0.106(3) 0.0118(18) -0.022(2) 0.0139(15)
C17 0.071(2) 0.055(2) 0.097(3) 0.0072(18) 0.011(2) 0.0292(17)
C15 0.097(3) 0.0526(19) 0.070(2) 0.0094(16) -0.033(2) 0.0055(18)
C22 0.0591(19) 0.0515(18) 0.195(3) 0.040(2) -0.011(2) -0.0205(15)
C23 0.103(3) 0.088(3) 0.366(6) 0.054(4) -0.022(4) -0.016(3)

loop_
_atom_type_symbol
_atom_type_description
_atom_type_scat_dispersion_real
_atom_type_scat_dispersion_imag
_atom_type_scat_source
C C 0.0181 0.0091 'International Tables Vol C Tables 4.2.6.8 and 6.1.1.4'
H H 0.0000 0.0000 'International Tables Vol C Tables 4.2.6.8 and 6.1.1.4'
N N 0.0311 0.0180 'International Tables Vol C Tables 4.2.6.8 and 6.1.1.4'
O O 0.0492 0.0322 'International Tables Vol C Tables 4.2.6.8 and 6.1.1.4'
S S 0.3331 0.5567 'International Tables Vol C Tables 4.2.6.8 and 6.1.1.4'

loop_
_geom_angle_atom_site_label_1
_geom_angle_atom_site_label_2
_geom_angle_atom_site_label_3
_geom_angle
_geom_angle_site_symmetry_1
_geom_angle_site_symmetry_3
_geom_angle_publ_flag
C5 S4 C3 92.61(11) . . ?
C11 O26 H26 109.5 . . ?
C2 N1 C13 123.7(2) . . ?
C12 N1 C2 113.9(2) . . ?
C12 N1 C13 122.4(2) . . ?
C20 O21 C22 117.2(3) . . ?
C9 C10 C11 125.2(2) . . ?
C9 C10 C5 120.4(2) . . ?
C5 C10 C11 114.3(2) . . ?
N1 C2 C3 107.9(2) . . ?
C19 C2 N1 123.7(2) . . ?
C19 C2 C3 128.4(2) . . ?
C14 C13 N1 119.5(2) . . ?
C14 C13 C18 120.8(3) . . ?
C18 C13 N1 119.7(2) . . ?
O26 C11 C10 114.0(2) . . ?
O26 C11 C12 105.65(19) . . ?
O26 C11 C3 113.4(2) . . ?
C10 C11 C12 110.4(2) . . ?
C10 C11 C3 109.12(19) . . ?
C12 C11 C3 103.85(19) . . ?
O25 C12 N1 125.2(2) . . ?
O25 C12 C11 126.7(2) . . ?
N1 C12 C11 108.0(2) . . ?
S4 C3 H3 110.5 . . ?
C2 C3 S4 110.58(17) . . ?
C2 C3 C11 105.67(18) . . ?
C2 C3 H3 110.5 . . ?
C11 C3 S4 109.08(16) . . ?
C11 C3 H3 110.5 . . ?
C10 C9 H9 120.0 . . ?
C10 C9 C8 120.1(3) . . ?
C8 C9 H9 120.0 . . ?
C10 C5 S4 114.5(2) . . ?
C6 C5 S4 125.4(2) . . ?
C6 C5 C10 120.1(3) . . ?
C2 C19 H19 118.9 . . ?
C2 C19 C20 122.2(2) . . ?
C20 C19 H19 118.9 . . ?
O24 C20 O21 122.5(2) . . ?
O24 C20 C19 125.5(3) . . ?
O21 C20 C19 112.0(2) . . ?
C9 C8 C7 118.4(3) . . ?
C9 C8 C27 120.6(3) . . ?
C7 C8 C27 121.0(3) . . ?
C5 C6 H6 120.6 . . ?
C5 C6 C7 118.8(3) . . ?
C7 C6 H6 120.6 . . ?
C8 C7 H7 118.9 . . ?
C6 C7 C8 122.1(3) . . ?
C6 C7 H7 118.9 . . ?
C13 C14 H14 120.2 . . ?
C13 C14 C15 119.5(3) . . ?
C15 C14 H14 120.2 . . ?
C13 C18 H18 120.5 . . ?
C13 C18 C17 119.0(3) . . ?
C17 C18 H18 120.5 . . ?
C8 C27 H27A 109.5 . . ?
C8 C27 H27B 109.5 . . ?
C8 C27 H27C 109.5 . . ?
H27A C27 H27B 109.5 . . ?
H27A C27 H27C 109.5 . . ?
H27B C27 H27C 109.5 . . ?
C17 C16 H16 119.9 . . ?
C15 C16 H16 119.9 . . ?
C15 C16 C17 120.2(3) . . ?
C18 C17 H17 119.8 . . ?
C16 C17 C18 120.3(3) . . ?
C16 C17 H17 119.8 . . ?
C14 C15 H15 119.9 . . ?
C16 C15 C14 120.2(3) . . ?
C16 C15 H15 119.9 . . ?
O21 C22 H22A 109.8 . . ?
O21 C22 H22B 109.8 . . ?
H22A C22 H22B 108.3 . . ?
C23 C22 O21 109.2(4) . . ?
C23 C22 H22A 109.8 . . ?
C23 C22 H22B 109.8 . . ?
C22 C23 H23A 109.5 . . ?
C22 C23 H23B 109.5 . . ?
C22 C23 H23C 109.5 . . ?
H23A C23 H23B 109.5 . . ?
H23A C23 H23C 109.5 . . ?
H23B C23 H23C 109.5 . . ?

loop_
_geom_bond_atom_site_label_1
_geom_bond_atom_site_label_2
_geom_bond_distance
_geom_bond_site_symmetry_2
_geom_bond_publ_flag
S4 C3 1.827(3) . ?
S4 C5 1.762(3) . ?
O26 H26 0.8200 . ?
O26 C11 1.417(3) . ?
O25 C12 1.199(3) . ?
O24 C20 1.213(3) . ?
N1 C2 1.391(3) . ?
N1 C13 1.443(3) . ?
N1 C12 1.387(3) . ?
O21 C20 1.323(3) . ?
O21 C22 1.452(4) . ?
C10 C11 1.505(3) . ?
C10 C9 1.385(4) . ?
C10 C5 1.390(4) . ?
C2 C3 1.508(3) . ?
C2 C19 1.338(4) . ?
C13 C14 1.365(4) . ?
C13 C18 1.375(4) . ?
C11 C12 1.537(3) . ?
C11 C3 1.545(3) . ?
C3 H3 0.9800 . ?
C9 H9 0.9300 . ?
C9 C8 1.388(4) . ?
C5 C6 1.378(4) . ?
C19 H19 0.9300 . ?
C19 C20 1.449(4) . ?
C8 C7 1.388(4) . ?
C8 C27 1.513(4) . ?
C6 H6 0.9300 . ?
C6 C7 1.382(4) . ?
C7 H7 0.9300 . ?
C14 H14 0.9300 . ?
C14 C15 1.380(5) . ?
C18 H18 0.9300 . ?
C18 C17 1.382(4) . ?
C27 H27A 0.9600 . ?
C27 H27B 0.9600 . ?
C27 H27C 0.9600 . ?
C16 H16 0.9300 . ?
C16 C17 1.367(6) . ?
C16 C15 1.365(6) . ?
C17 H17 0.9300 . ?
C15 H15 0.9300 . ?
C22 H22A 0.9700 . ?
C22 H22B 0.9700 . ?
C22 C23 1.386(7) . ?
C23 H23A 0.9600 . ?
C23 H23B 0.9600 . ?
C23 H23C 0.9600 . ?

loop_
_geom_torsion_atom_site_label_1
_geom_torsion_atom_site_label_2
_geom_torsion_atom_site_label_3
_geom_torsion_atom_site_label_4
_geom_torsion
_geom_torsion_site_symmetry_1
_geom_torsion_site_symmetry_2
_geom_torsion_site_symmetry_3
_geom_torsion_site_symmetry_4
_geom_torsion_publ_flag
S4 C5 C6 C7 -177.1(2) . . . . ?
O26 C11 C12 O25 65.0(3) . . . . ?
O26 C11 C12 N1 -115.9(2) . . . . ?
O26 C11 C3 S4 -134.23(17) . . . . ?
O26 C11 C3 C2 106.9(2) . . . . ?
N1 C2 C3 S4 -109.29(19) . . . . ?
N1 C2 C3 C11 8.6(3) . . . . ?
N1 C2 C19 C20 177.6(3) . . . . ?
N1 C13 C14 C15 179.6(3) . . . . ?
N1 C13 C18 C17 -178.9(3) . . . . ?
C10 C11 C12 O25 -58.6(3) . . . . ?
C10 C11 C12 N1 120.5(2) . . . . ?
C10 C11 C3 S4 -6.1(2) . . . . ?
C10 C11 C3 C2 -125.0(2) . . . . ?
C10 C9 C8 C7 0.6(4) . . . . ?
C10 C9 C8 C27 -179.2(3) . . . . ?
C10 C5 C6 C7 1.0(4) . . . . ?
C2 N1 C13 C14 -77.6(3) . . . . ?
C2 N1 C13 C18 102.5(3) . . . . ?
C2 N1 C12 O25 -179.0(3) . . . . ?
C2 N1 C12 C11 1.8(3) . . . . ?
C2 C19 C20 O24 -2.2(5) . . . . ?
C2 C19 C20 O21 179.6(3) . . . . ?
C13 N1 C2 C3 172.3(2) . . . . ?
C13 N1 C2 C19 -7.9(4) . . . . ?
C13 N1 C12 O25 2.0(4) . . . . ?
C13 N1 C12 C11 -177.2(2) . . . . ?
C13 C14 C15 C16 -0.6(6) . . . . ?
C13 C18 C17 C16 -0.8(6) . . . . ?
C11 C10 C9 C8 -178.6(2) . . . . ?
C11 C10 C5 S4 -3.9(3) . . . . ?
C11 C10 C5 C6 177.9(2) . . . . ?
C12 N1 C2 C3 -6.7(3) . . . . ?
C12 N1 C2 C19 173.2(2) . . . . ?
C12 N1 C13 C14 101.3(3) . . . . ?
C12 N1 C13 C18 -78.6(3) . . . . ?
C12 C11 C3 S4 111.62(18) . . . . ?
C12 C11 C3 C2 -7.3(2) . . . . ?
C3 S4 C5 C10 0.0(2) . . . . ?
C3 S4 C5 C6 178.2(3) . . . . ?
C3 C2 C19 C20 -2.5(4) . . . . ?
C3 C11 C12 O25 -175.5(3) . . . . ?
C3 C11 C12 N1 3.7(3) . . . . ?
C9 C10 C11 O26 -46.2(3) . . . . ?
C9 C10 C11 C12 72.5(3) . . . . ?
C9 C10 C11 C3 -174.0(2) . . . . ?
C9 C10 C5 S4 176.57(19) . . . . ?
C9 C10 C5 C6 -1.7(4) . . . . ?
C9 C8 C7 C6 -1.3(5) . . . . ?
C5 S4 C3 C2 119.37(18) . . . . ?
C5 S4 C3 C11 3.58(17) . . . . ?
C5 C10 C11 O26 134.3(2) . . . . ?
C5 C10 C11 C12 -107.1(2) . . . . ?
C5 C10 C11 C3 6.4(3) . . . . ?
C5 C10 C9 C8 0.9(4) . . . . ?
C5 C6 C7 C8 0.5(5) . . . . ?
C19 C2 C3 S4 70.8(3) . . . . ?
C19 C2 C3 C11 -171.3(3) . . . . ?
C20 O21 C22 C23 172.0(6) . . . . ?
C14 C13 C18 C17 1.2(5) . . . . ?
C18 C13 C14 C15 -0.6(5) . . . . ?
C27 C8 C7 C6 178.4(3) . . . . ?
C17 C16 C15 C14 1.0(6) . . . . ?
C15 C16 C17 C18 -0.3(6) . . . . ?
C22 O21 C20 O24 2.3(6) . . . . ?
C22 O21 C20 C19 -179.4(4) . . . . ?
